data_7000976
loop_
_publ_author_name
'Ni, Zhong-Hai'
'Tao, Jun'
'Wernsdorfer, Wolfgang'
'Cui, Ai-Li'
'Kou, Hui-Zhong'

_publ_section_title
;
 Supramolecular metallomacrocycles based on trans-dicyanoferrite(III)
 building blocks: synthesis, crystal structure and magnetic properties
;
_journal_coden_ASTM DTARAF
_journal_issue 15
_journal_name_full 'Dalton Transactions'
_journal_page_first 2788
_journal_page_last 2794
_journal_paper_doi 10.1039/b814860k
_journal_year 2009
_chemical_formula_sum 'C38 H34 Fe Mn N8 O6'
_chemical_formula_weight 809.52
_space_group_IT_number 114
_symmetry_cell_setting tetragonal
_symmetry_space_group_name_Hall 'P -4 2n'
_symmetry_space_group_name_H-M 'P -4 21 c'
_atom_sites_solution_hydrogens geom
_atom_sites_solution_primary direct
_atom_sites_solution_secondary difmap
_audit_creation_method SHELXL-97
_cell_angle_alpha 90.00
_cell_angle_beta 90.00
_cell_angle_gamma 90.00
_cell_formula_units_Z 8
_cell_length_a 23.047(3)
_cell_length_b 23.047(3)
_cell_length_c 15.195(3)
_cell_measurement_reflns_used 5994
_cell_measurement_temperature 173(2)
_cell_measurement_theta_max 25.00
_cell_measurement_theta_min 3.10
_cell_volume 8071(2)
_computing_cell_refinement 'crystalstructure 3.6.0 (Rigaku/MSC, 2004)'
_computing_data_collection 'crystalstructure 3.6.0 (Rigaku/MSC, 2004)'
_computing_data_reduction 'Crystalstructure 2004'
_computing_molecular_graphics 'XP (Sheldrick, 1998)'
_computing_publication_material 'XP (Sheldrick, 1998)'
_computing_structure_refinement 'SHELXL-97 (Sheldrick, 1997)'
_computing_structure_solution 'SHELXS-97 (Sheldrick, 1997)'
_diffrn_ambient_temperature 173(2)
_diffrn_detector_area_resol_mean 0.77
_diffrn_measured_fraction_theta_full 0.997
_diffrn_measured_fraction_theta_max 0.997
_diffrn_measurement_device_type 'Rigaku IP'
_diffrn_measurement_method '\w scans'
_diffrn_radiation_monochromator graphite
_diffrn_radiation_source 'fine-focus sealed tube'
_diffrn_radiation_type MoK\a
_diffrn_radiation_wavelength 0.71075
_diffrn_reflns_av_R_equivalents 0.0395
_diffrn_reflns_av_sigmaI/netI 0.0573
_diffrn_reflns_limit_h_max 27
_diffrn_reflns_limit_h_min 0
_diffrn_reflns_limit_k_max 27
_diffrn_reflns_limit_k_min 0
_diffrn_reflns_limit_l_max 18
_diffrn_reflns_limit_l_min -18
_diffrn_reflns_number 14280
_diffrn_reflns_theta_full 25.00
_diffrn_reflns_theta_max 25.00
_diffrn_reflns_theta_min 3.10
_diffrn_standards_decay_% 0
_exptl_absorpt_coefficient_mu 0.726
_exptl_absorpt_correction_T_max 0.904
_exptl_absorpt_correction_T_min 0.798
_exptl_absorpt_correction_type multi-scan
_exptl_absorpt_process_details 'ABSCOR; Higashi, 1995'
_exptl_crystal_colour 'red brown'
_exptl_crystal_density_diffrn 1.332
_exptl_crystal_density_method 'not measured'
_exptl_crystal_description block
_exptl_crystal_F_000 3336
_exptl_crystal_size_max 0.25
_exptl_crystal_size_mid 0.2
_exptl_crystal_size_min 0.15
_refine_diff_density_max 0.914
_refine_diff_density_min -0.510
_refine_diff_density_rms 0.109
_refine_ls_abs_structure_details 'Flack H D (1983), Acta Cryst. A39, 876-881'
_refine_ls_abs_structure_Flack 0.641(19)
_refine_ls_extinction_method none
_refine_ls_goodness_of_fit_ref 1.009
_refine_ls_hydrogen_treatment constr
_refine_ls_matrix_type full
_refine_ls_number_parameters 487
_refine_ls_number_reflns 7099
_refine_ls_number_restraints 44
_refine_ls_restrained_S_all 1.031
_refine_ls_R_factor_all 0.0941
_refine_ls_R_factor_gt 0.0846
_refine_ls_shift/su_max 0.486
_refine_ls_shift/su_mean 0.013
_refine_ls_structure_factor_coef Fsqd
_refine_ls_weighting_details 'calc w=1/[\s^2^(Fo^2^)+(0.1548P)^2^+12.2474P] where P=(Fo^2^+2Fc^2^)/3'
_refine_ls_weighting_scheme calc
_refine_ls_wR_factor_gt 0.2304
_refine_ls_wR_factor_ref 0.2367
_reflns_number_gt 5994
_reflns_number_total 7099
_reflns_threshold_expression >2sigma(I)
_cod_data_source_file B814860K.txt
_cod_data_source_block 2
_cod_original_sg_symbol_H-M P-42(1)c
_cod_database_code 7000976

loop_
_symmetry_equiv_pos_as_xyz
'x, y, z'
'y, -x, -z'
'-x, -y, z'
'-y, x, -z'
'-x+1/2, y+1/2, -z+1/2'
'-y+1/2, -x+1/2, z+1/2'
'x+1/2, -y+1/2, -z+1/2'
'y+1/2, x+1/2, z+1/2'

loop_
_atom_site_label
_atom_site_type_symbol
_atom_site_fract_x
_atom_site_fract_y
_atom_site_fract_z
_atom_site_U_iso_or_equiv
_atom_site_adp_type
_atom_site_occupancy
_atom_site_symmetry_multiplicity
_atom_site_calc_flag
_atom_site_refinement_flags
_atom_site_disorder_assembly
_atom_site_disorder_group
Fe1 Fe 0.55901(2) 0.18395(2) -0.04836(5) 0.06132(16) Uani 1 1 d . . .
Mn1 Mn 0.77327(2) 0.25658(2) 0.03148(3) 0.03981(11) Uani 1 1 d . . .
N1 N 0.69060(12) 0.21454(12) -0.0192(2) 0.0489(8) Uani 1 1 d . . .
N2 N 0.42875(13) 0.15000(15) -0.0793(2) 0.0584(9) Uani 1 1 d . . .
N3 N 0.57363(12) 0.09958(13) -0.03314(18) 0.0485(8) Uani 1 1 d . . .
N4 N 0.55054(16) 0.1829(2) 0.0716(3) 0.1055(15) Uani 1 1 d . . .
N5 N 0.53788(14) 0.26366(16) -0.0416(3) 0.184(3) Uani 1 1 d D . .
N6 N 0.56304(15) 0.20771(14) -0.1759(3) 0.0845(11) Uani 1 1 d . . .
N7 N 0.73993(12) 0.33627(13) -0.00135(19) 0.0478(8) Uani 1 1 d . . .
N8 N 0.73883(12) 0.25747(13) 0.15566(19) 0.0481(8) Uani 1 1 d . . .
C1 C 0.64358(15) 0.20134(14) -0.0351(3) 0.0475(9) Uani 1 1 d . . .
C2 C 0.47792(18) 0.16259(17) -0.0701(3) 0.0625(12) Uani 1 1 d . . .
C3 C 0.58410(19) 0.05738(16) -0.0920(3) 0.0554(11) Uani 1 1 d . . .
H3A H 0.5876 0.0680 -0.1522 0.066 Uiso 1 1 calc R . .
C4 C 0.5900(3) 0.00045(19) -0.0707(3) 0.0942(18) Uani 1 1 d . . .
H4B H 0.5965 -0.0274 -0.1157 0.113 Uiso 1 1 calc R . .
C5 C 0.5864(3) -0.0169(2) 0.0150(3) 0.0979(18) Uani 1 1 d . . .
H5A H 0.5931 -0.0562 0.0307 0.117 Uiso 1 1 calc R . .
C6 C 0.5730(2) 0.0241(3) 0.0792(3) 0.0993(17) Uani 1 1 d . . .
H6A H 0.5678 0.0127 0.1387 0.119 Uiso 1 1 calc R . .
C7 C 0.56711(17) 0.0831(2) 0.0542(3) 0.0700(13) Uani 1 1 d . . .
C8 C 0.5546(2) 0.1345(4) 0.1152(3) 0.113(2) Uani 1 1 d . . .
C9 C 0.54026(17) 0.24322(17) 0.1055(2) 0.1503(15) Uani 1 1 d D . .
C10 C 0.5336(3) 0.28573(16) 0.0446(3) 0.248(5) Uani 1 1 d D . .
C11 C 0.52172(18) 0.29377(15) -0.1093(3) 0.221(7) Uani 1 1 d D . .
C12 C 0.53758(18) 0.2616(2) -0.1912(3) 0.145(3) Uani 1 1 d D . .
C13 C 0.5291(2) 0.2826(2) -0.2749(5) 0.295(2) Uani 1 1 d D . .
H13 H 0.5063 0.3163 -0.2845 0.354 Uiso 1 1 calc R . .
C14 C 0.5533(3) 0.2549(3) -0.3418(4) 0.230(2) Uani 1 1 d D . .
H14A H 0.5528 0.2714 -0.3991 0.276 Uiso 1 1 calc R . .
C15 C 0.5792(3) 0.2020(2) -0.3271(4) 0.1870(18) Uani 1 1 d D . .
H15 H 0.5930 0.1803 -0.3761 0.224 Uiso 1 1 calc R . .
C16 C 0.5857(2) 0.1796(2) -0.2449(3) 0.0962(15) Uani 1 1 d D . .
H16A H 0.6062 0.1443 -0.2365 0.115 Uiso 1 1 calc R . .
C17 C 0.83670(16) 0.29954(15) -0.1183(2) 0.0451(9) Uani 1 1 d . . .
C18 C 0.88681(17) 0.28880(18) -0.1681(2) 0.0543(11) Uani 1 1 d . . .
H18A H 0.9023 0.2507 -0.1717 0.065 Uiso 1 1 calc R . .
C19 C 0.9141(2) 0.33498(18) -0.2130(3) 0.0633(12) Uani 1 1 d . . .
H19A H 0.9479 0.3278 -0.2472 0.076 Uiso 1 1 calc R . .
C20 C 0.8918(2) 0.3908(2) -0.2073(3) 0.0667(12) Uani 1 1 d . . .
H20A H 0.9096 0.4217 -0.2388 0.080 Uiso 1 1 calc R . .
C21 C 0.84321(17) 0.40139(17) -0.1554(2) 0.0519(10) Uani 1 1 d . . .
H21A H 0.8287 0.4398 -0.1504 0.062 Uiso 1 1 calc R . .
C22 C 0.81474(15) 0.35521(16) -0.1093(2) 0.0478(9) Uani 1 1 d . . .
C23 C 0.76490(16) 0.36988(14) -0.0581(2) 0.0490(9) Uani 1 1 d . . .
H23A H 0.7487 0.4074 -0.0664 0.059 Uiso 1 1 calc R . .
C24 C 0.68912(18) 0.35436(18) 0.1415(3) 0.0615(12) Uani 1 1 d . . .
H24A H 0.7255 0.3727 0.1622 0.074 Uiso 1 1 calc R . .
H24B H 0.6563 0.3766 0.1664 0.074 Uiso 1 1 calc R . .
C25 C 0.68667(15) 0.35823(17) 0.0420(3) 0.0550(10) Uani 1 1 d . . .
H25A H 0.6529 0.3356 0.0207 0.066 Uiso 1 1 calc R . .
H25B H 0.6806 0.3992 0.0248 0.066 Uiso 1 1 calc R . .
C26 C 0.68659(17) 0.29315(19) 0.1761(3) 0.0604(11) Uani 1 1 d . . .
H26A H 0.6815 0.2946 0.2407 0.072 Uiso 1 1 calc R . .
H26B H 0.6520 0.2737 0.1509 0.072 Uiso 1 1 calc R . .
C27 C 0.76142(15) 0.22830(16) 0.2192(2) 0.0515(9) Uani 1 1 d . . .
H27A H 0.7439 0.2335 0.2753 0.062 Uiso 1 1 calc R . .
C28 C 0.80985(16) 0.18880(16) 0.2164(3) 0.0509(10) Uani 1 1 d . . .
C29 C 0.83187(19) 0.16777(18) 0.2975(3) 0.0653(12) Uani 1 1 d . . .
H29A H 0.8147 0.1801 0.3512 0.078 Uiso 1 1 calc R . .
C30 C 0.87775(19) 0.12971(18) 0.2993(3) 0.0639(12) Uani 1 1 d . . .
H30A H 0.8927 0.1157 0.3535 0.077 Uiso 1 1 calc R . .
C31 C 0.90236(17) 0.11178(19) 0.2171(3) 0.0656(12) Uani 1 1 d . . .
H31A H 0.9350 0.0866 0.2168 0.079 Uiso 1 1 calc R . .
C32 C 0.87943(17) 0.13049(17) 0.1395(3) 0.0597(12) Uani 1 1 d . . .
H32A H 0.8953 0.1163 0.0859 0.072 Uiso 1 1 calc R . .
C33 C 0.83316(15) 0.17005(15) 0.1360(2) 0.0446(9) Uani 1 1 d . . .
C34 C 0.5379(3) 0.26206(18) 0.1903(3) 0.133(2) Uani 1 1 d DU . .
H34 H 0.5387 0.2349 0.2374 0.160 Uiso 1 1 calc R . .
C35 C 0.5345(2) 0.32053(15) 0.2077(4) 0.480(10) Uani 1 1 d D . .
H35 H 0.5396 0.3329 0.2668 0.576 Uiso 1 1 calc R . .
C36 C 0.5242(3) 0.36187(15) 0.1453(3) 0.515(2) Uani 1 1 d D . .
C37 C 0.5288(4) 0.34429(16) 0.0581(3) 0.159(3) Uani 1 1 d DU . .
H37A H 0.5287 0.3712 0.0108 0.191 Uiso 1 1 calc R . .
C38 C 0.5253(13) 0.42575(16) 0.1659(5) 0.816(17) Uani 1 1 d D . .
H38C H 0.4925 0.4449 0.1369 1.225 Uiso 1 1 calc R . .
H38B H 0.5617 0.4426 0.1445 1.225 Uiso 1 1 calc R . .
H38A H 0.5224 0.4314 0.2297 1.225 Uiso 1 1 calc R . .
O1 O 0.54950(18) 0.1205(3) 0.1972(2) 0.157(3) Uani 1 1 d . . .
O2 O 0.5028(2) 0.34501(18) -0.1042(5) 0.165(2) Uani 1 1 d DU . .
O4 O 0.81159(10) 0.18592(10) 0.05798(15) 0.0469(6) Uani 1 1 d . . .
O3 O 0.81035(11) 0.25297(10) -0.08012(16) 0.0492(6) Uani 1 1 d . . .
O1W O 0.85067(10) 0.30611(10) 0.09001(16) 0.0480(7) Uani 1 1 d . . .
H1B H 0.8668 0.3004 0.1408 0.072 Uiso 1 1 d R . .
H1A H 0.8449 0.3410 0.0875 0.072 Uiso 1 1 d R . .
O2W O 0.12201(10) 0.15484(10) 0.09415(16) 0.429(5) Uani 0.50 1 d PR A -1

loop_
_atom_site_aniso_label
_atom_site_aniso_U_11
_atom_site_aniso_U_22
_atom_site_aniso_U_33
_atom_site_aniso_U_23
_atom_site_aniso_U_13
_atom_site_aniso_U_12
Fe1 0.0355(2) 0.0526(3) 0.0959(4) -0.0260(3) -0.0071(3) -0.0035(2)
Mn1 0.0343(2) 0.0393(2) 0.0459(2) -0.0073(2) -0.0003(2) -0.00052(18)
N1 0.0387(13) 0.0473(14) 0.0607(17) -0.0110(13) -0.0050(13) -0.0060(12)
N2 0.0368(14) 0.0604(17) 0.078(2) -0.0159(17) -0.0008(15) 0.0040(14)
N3 0.0477(14) 0.0641(17) 0.0336(13) 0.0020(14) -0.0018(12) -0.0137(13)
N4 0.0420(17) 0.186(4) 0.088(2) -0.083(2) 0.0015(17) -0.001(2)
N5 0.0247(15) 0.070(2) 0.456(9) -0.116(3) -0.008(3) 0.0014(15)
N6 0.0736(18) 0.0404(15) 0.140(3) 0.0350(17) -0.0664(18) -0.0233(14)
N7 0.0411(14) 0.0471(14) 0.0552(15) -0.0145(12) -0.0067(12) 0.0019(12)
N8 0.0430(14) 0.0559(16) 0.0454(13) -0.0111(13) -0.0027(12) -0.0084(13)
C1 0.0431(16) 0.0411(15) 0.0582(19) -0.0132(16) -0.0021(16) -0.0030(13)
C2 0.057(2) 0.057(2) 0.074(2) -0.0285(18) -0.0021(19) -0.0073(18)
C3 0.077(2) 0.0454(18) 0.0441(18) 0.0007(16) -0.0070(18) -0.0009(19)
C4 0.156(4) 0.0414(19) 0.085(3) 0.014(2) -0.050(3) -0.025(3)
C5 0.142(4) 0.074(3) 0.078(3) 0.031(2) -0.038(3) -0.046(3)
C6 0.080(3) 0.153(4) 0.065(2) 0.056(3) -0.025(2) -0.040(3)
C7 0.053(2) 0.110(3) 0.047(2) 0.020(2) -0.0123(17) -0.021(2)
C8 0.041(2) 0.244(7) 0.055(2) -0.051(3) -0.0010(19) 0.010(3)
C9 0.0311(18) 0.218(3) 0.202(3) -0.187(2) 0.029(2) -0.024(2)
C10 0.046(3) 0.151(4) 0.546(14) -0.212(5) -0.027(5) 0.007(3)
C11 0.025(2) 0.035(2) 0.60(2) -0.012(6) 0.030(5) 0.0071(19)
C12 0.0496(19) 0.072(2) 0.313(7) 0.089(3) -0.077(3) -0.0363(19)
C13 0.092(2) 0.221(3) 0.570(6) 0.339(3) -0.182(3) -0.113(2)
C14 0.206(4) 0.232(5) 0.252(5) 0.186(4) -0.174(4) -0.173(4)
C15 0.263(4) 0.182(3) 0.115(3) 0.098(3) -0.117(3) -0.196(3)
C16 0.136(3) 0.066(2) 0.087(3) 0.028(2) -0.059(2) -0.062(2)
C17 0.0526(18) 0.0482(18) 0.0346(15) 0.0017(14) -0.0114(14) -0.0033(15)
C18 0.059(2) 0.059(2) 0.0452(18) 0.0045(17) 0.0101(16) 0.0041(18)
C19 0.072(2) 0.061(2) 0.057(2) 0.0079(19) 0.008(2) 0.001(2)
C20 0.068(2) 0.073(2) 0.059(2) 0.0271(19) 0.003(2) -0.007(2)
C21 0.0550(19) 0.0497(19) 0.0510(19) 0.0065(16) -0.0092(17) 0.0036(17)
C22 0.0448(17) 0.0527(18) 0.0460(17) -0.0063(15) -0.0158(15) 0.0036(16)
C23 0.0527(18) 0.0398(15) 0.0545(18) -0.0054(15) -0.0143(16) -0.0052(15)
C24 0.049(2) 0.067(2) 0.068(2) -0.0249(19) -0.0005(19) 0.0056(19)
C25 0.0395(16) 0.0609(19) 0.065(2) -0.0213(18) -0.0036(17) 0.0081(16)
C26 0.0471(19) 0.070(2) 0.064(2) -0.0200(18) 0.0139(17) 0.0015(19)
C27 0.0473(17) 0.0572(18) 0.0500(17) -0.0136(16) -0.0003(15) -0.0158(16)
C28 0.0496(18) 0.0460(17) 0.0570(19) -0.0027(16) -0.0069(17) -0.0136(16)
C29 0.070(2) 0.063(2) 0.063(2) 0.0049(19) -0.0184(19) -0.0267(19)
C30 0.069(2) 0.056(2) 0.066(2) 0.0072(19) -0.017(2) -0.015(2)
C31 0.0470(19) 0.065(2) 0.084(3) 0.021(2) -0.0200(19) -0.0106(18)
C32 0.052(2) 0.054(2) 0.073(2) 0.0116(19) -0.0035(19) -0.0117(18)
C33 0.0476(17) 0.0408(16) 0.0455(17) 0.0002(14) -0.0055(15) -0.0094(14)
C34 0.110(4) 0.141(4) 0.150(4) -0.043(4) 0.015(3) -0.020(3)
C35 0.028(2) 0.247(8) 1.17(3) -0.352(12) 0.137(7) -0.048(4)
C36 0.073(4) 0.630(4) 0.843(5) -0.711(3) 0.123(4) -0.070(4)
C37 0.143(5) 0.137(4) 0.197(5) -0.034(4) 0.022(4) 0.008(4)
C38 1.52(4) 0.47(3) 0.457(19) 0.074(19) 0.61(2) 0.48(3)
O1 0.083(2) 0.346(8) 0.0433(17) -0.023(3) -0.0053(17) 0.052(4)
O2 0.104(3) 0.120(3) 0.273(5) 0.021(3) 0.034(3) 0.019(3)
O4 0.0505(12) 0.0437(11) 0.0464(12) -0.0022(10) 0.0016(11) 0.0022(11)
O3 0.0527(12) 0.0416(11) 0.0533(12) -0.0039(11) 0.0023(11) 0.0001(11)
O1W 0.0448(12) 0.0357(11) 0.0636(14) 0.0045(11) -0.0070(11) -0.0012(10)
O2W 0.378(7) 0.843(15) 0.065(5) 0.096(8) -0.043(6) -0.501

loop_
_atom_type_symbol
_atom_type_description
_atom_type_scat_dispersion_real
_atom_type_scat_dispersion_imag
_atom_type_scat_source
C C 0.0033 0.0016 'International Tables Vol C Tables 4.2.6.8 and 6.1.1.4'
H H 0.0000 0.0000 'International Tables Vol C Tables 4.2.6.8 and 6.1.1.4'
O O 0.0106 0.0060 'International Tables Vol C Tables 4.2.6.8 and 6.1.1.4'
N N 0.0061 0.0033 'International Tables Vol C Tables 4.2.6.8 and 6.1.1.4'
Fe Fe 0.3463 0.8444 'International Tables Vol C Tables 4.2.6.8 and 6.1.1.4'
Mn Mn 0.3368 0.7283 'International Tables Vol C Tables 4.2.6.8 and 6.1.1.4'

loop_
_geom_angle_atom_site_label_1
_geom_angle_atom_site_label_2
_geom_angle_atom_site_label_3
_geom_angle
_geom_angle_site_symmetry_1
_geom_angle_site_symmetry_3
_geom_angle_publ_flag
N4 Fe1 N5 86.1(2) . . ?
N4 Fe1 C2 93.58(18) . . ?
N5 Fe1 C2 90.43(16) . . ?
N4 Fe1 N3 83.65(19) . . ?
N5 Fe1 N3 169.02(15) . . ?
C2 Fe1 N3 86.30(15) . . ?
N4 Fe1 C1 90.34(16) . . ?
N5 Fe1 C1 92.90(14) . . ?
C2 Fe1 C1 175.02(16) . . ?
N3 Fe1 C1 91.10(13) . . ?
N4 Fe1 N6 164.6(2) . . ?
N5 Fe1 N6 78.54(15) . . ?
C2 Fe1 N6 87.15(16) . . ?
N3 Fe1 N6 111.71(13) . . ?
C1 Fe1 N6 89.87(15) . . ?
O4 Mn1 O3 86.70(10) . . ?
O4 Mn1 N8 89.62(11) . . ?
O3 Mn1 N8 175.61(11) . . ?
O4 Mn1 N7 174.10(11) . . ?
O3 Mn1 N7 89.46(11) . . ?
N8 Mn1 N7 94.02(12) . . ?
O4 Mn1 N1 95.53(10) . . ?
O3 Mn1 N1 93.22(11) . . ?
N8 Mn1 N1 89.51(11) . . ?
N7 Mn1 N1 89.16(11) . . ?
O4 Mn1 O1W 89.01(9) . . ?
O3 Mn1 O1W 91.03(10) . . ?
N8 Mn1 O1W 86.52(10) . . ?
N7 Mn1 O1W 86.58(10) . . ?
N1 Mn1 O1W 173.95(10) . . ?
C1 N1 Mn1 166.7(3) . . ?
C3 N3 C7 117.3(3) . . ?
C3 N3 Fe1 131.4(2) . . ?
C7 N3 Fe1 111.1(3) . . ?
C8 N4 C9 129.1(4) . . ?
C8 N4 Fe1 120.7(4) . . ?
C9 N4 Fe1 110.2(3) . . ?
C11 N5 C10 121.6(4) . . ?
C11 N5 Fe1 123.2(3) . . ?
C10 N5 Fe1 114.6(3) . . ?
C16 N6 C12 117.7(4) . . ?
C16 N6 Fe1 129.8(3) . . ?
C12 N6 Fe1 112.5(3) . . ?
C23 N7 C25 117.4(3) . . ?
C23 N7 Mn1 122.1(2) . . ?
C25 N7 Mn1 120.5(2) . . ?
C27 N8 C26 117.3(3) . . ?
C27 N8 Mn1 122.0(2) . . ?
C26 N8 Mn1 120.7(2) . . ?
N1 C1 Fe1 172.5(3) . . ?
N2 C2 Fe1 177.1(4) . . ?
N3 C3 C4 124.0(4) . . ?
N3 C3 H3A 118.0 . . ?
C4 C3 H3A 118.0 . . ?
C3 C4 C5 120.3(5) . . ?
C3 C4 H4B 119.9 . . ?
C5 C4 H4B 119.9 . . ?
C4 C5 C6 118.9(5) . . ?
C4 C5 H5A 120.5 . . ?
C6 C5 H5A 120.5 . . ?
C5 C6 C7 119.0(4) . . ?
C5 C6 H6A 120.5 . . ?
C7 C6 H6A 120.5 . . ?
N3 C7 C6 120.4(4) . . ?
N3 C7 C8 112.8(4) . . ?
C6 C7 C8 126.7(4) . . ?
O1 C8 N4 134.4(7) . . ?
O1 C8 C7 114.0(7) . . ?
N4 C8 C7 111.6(4) . . ?
C10 C9 C34 114.3(4) . . ?
C10 C9 N4 116.9(3) . . ?
C34 C9 N4 128.8(4) . . ?
C9 C10 C37 128.2(4) . . ?
C9 C10 N5 111.4(3) . . ?
C37 C10 N5 120.1(4) . . ?
O2 C11 N5 123.5(5) . . ?
O2 C11 C12 126.9(5) . . ?
N5 C11 C12 109.0(3) . . ?
C13 C12 N6 121.8(5) . . ?
C13 C12 C11 124.2(4) . . ?
N6 C12 C11 114.0(4) . . ?
C14 C13 C12 118.8(5) . . ?
C14 C13 H13 120.6 . . ?
C12 C13 H13 120.6 . . ?
C13 C14 C15 119.0(6) . . ?
C13 C14 H14A 120.5 . . ?
C15 C14 H14A 120.5 . . ?
C16 C15 C14 122.1(6) . . ?
C16 C15 H15 118.9 . . ?
C14 C15 H15 118.9 . . ?
N6 C16 C15 119.6(5) . . ?
N6 C16 H16A 120.2 . . ?
C15 C16 H16A 120.2 . . ?
O3 C17 C22 121.6(3) . . ?
O3 C17 C18 117.2(3) . . ?
C22 C17 C18 121.1(3) . . ?
C17 C18 C19 119.7(4) . . ?
C17 C18 H18A 120.2 . . ?
C19 C18 H18A 120.2 . . ?
C20 C19 C18 120.2(4) . . ?
C20 C19 H19A 119.9 . . ?
C18 C19 H19A 119.9 . . ?
C19 C20 C21 119.7(4) . . ?
C19 C20 H20A 120.1 . . ?
C21 C20 H20A 120.1 . . ?
C20 C21 C22 121.0(4) . . ?
C20 C21 H21A 119.5 . . ?
C22 C21 H21A 119.5 . . ?
C17 C22 C23 124.5(3) . . ?
C17 C22 C21 118.2(3) . . ?
C23 C22 C21 117.3(3) . . ?
N7 C23 C22 125.4(3) . . ?
N7 C23 H23A 117.3 . . ?
C22 C23 H23A 117.3 . . ?
C26 C24 C25 113.7(3) . . ?
C26 C24 H24A 108.8 . . ?
C25 C24 H24A 108.8 . . ?
C26 C24 H24B 108.8 . . ?
C25 C24 H24B 108.8 . . ?
H24A C24 H24B 107.7 . . ?
N7 C25 C24 113.1(3) . . ?
N7 C25 H25A 109.0 . . ?
C24 C25 H25A 109.0 . . ?
N7 C25 H25B 109.0 . . ?
C24 C25 H25B 109.0 . . ?
H25A C25 H25B 107.8 . . ?
N8 C26 C24 114.4(3) . . ?
N8 C26 H26A 108.7 . . ?
C24 C26 H26A 108.7 . . ?
N8 C26 H26B 108.7 . . ?
C24 C26 H26B 108.7 . . ?
H26A C26 H26B 107.6 . . ?
N8 C27 C28 128.4(3) . . ?
N8 C27 H27A 115.8 . . ?
C28 C27 H27A 115.8 . . ?
C33 C28 C29 121.0(3) . . ?
C33 C28 C27 121.2(3) . . ?
C29 C28 C27 117.8(3) . . ?
C30 C29 C28 120.7(4) . . ?
C30 C29 H29A 119.6 . . ?
C28 C29 H29A 119.6 . . ?
C29 C30 C31 118.1(4) . . ?
C29 C30 H30A 120.9 . . ?
C31 C30 H30A 120.9 . . ?
C32 C31 C30 120.6(4) . . ?
C32 C31 H31A 119.7 . . ?
C30 C31 H31A 119.7 . . ?
C31 C32 C33 122.2(4) . . ?
C31 C32 H32A 118.9 . . ?
C33 C32 H32A 118.9 . . ?
O4 C33 C28 123.1(3) . . ?
O4 C33 C32 119.6(3) . . ?
C28 C33 C32 117.2(3) . . ?
C9 C34 C35 119.7(4) . . ?
C9 C34 H34 120.1 . . ?
C35 C34 H34 120.1 . . ?
C36 C35 C34 124.2(5) . . ?
C36 C35 H35 117.9 . . ?
C34 C35 H35 117.9 . . ?
C35 C36 C37 116.4(4) . . ?
C35 C36 C38 122.4(5) . . ?
C37 C36 C38 118.8(4) . . ?
C10 C37 C36 115.9(4) . . ?
C10 C37 H37A 122.1 . . ?
C36 C37 H37A 122.1 . . ?
C36 C38 H38C 109.5 . . ?
C36 C38 H38B 109.5 . . ?
H38C C38 H38B 109.4 . . ?
C36 C38 H38A 109.5 . . ?
H38C C38 H38A 109.4 . . ?
H38B C38 H38A 109.4 . . ?
C33 O4 Mn1 126.7(2) . . ?
C17 O3 Mn1 123.1(2) . . ?
Mn1 O1W H1B 127.0 . . ?
Mn1 O1W H1A 110.1 . . ?
H1B O1W H1A 105.2 . . ?

loop_
_geom_bond_atom_site_label_1
_geom_bond_atom_site_label_2
_geom_bond_distance
_geom_bond_site_symmetry_2
_geom_bond_publ_flag
Fe1 N4 1.834(4) . ?
Fe1 N5 1.903(4) . ?
Fe1 C2 1.961(4) . ?
Fe1 N3 1.987(3) . ?
Fe1 C1 2.000(3) . ?
Fe1 N6 2.016(4) . ?
Mn1 O4 1.896(2) . ?
Mn1 O3 1.901(3) . ?
Mn1 N8 2.047(3) . ?
Mn1 N7 2.052(3) . ?
Mn1 N1 2.272(3) . ?
Mn1 O1W 2.297(2) . ?
N1 C1 1.151(4) . ?
N2 C2 1.178(5) . ?
N3 C3 1.343(5) . ?
N3 C7 1.388(5) . ?
N4 C8 1.301(9) . ?
N4 C9 1.501(6) . ?
N5 C11 1.296(5) . ?
N5 C10 1.409(5) . ?
N6 C16 1.338(6) . ?
N6 C12 1.394(6) . ?
N7 C23 1.294(5) . ?
N7 C25 1.482(5) . ?
N8 C27 1.287(5) . ?
N8 C26 1.491(5) . ?
C3 C4 1.358(6) . ?
C3 H3A 0.9500 . ?
C4 C5 1.365(7) . ?
C4 H4B 0.9500 . ?
C5 C6 1.391(8) . ?
C5 H5A 0.9500 . ?
C6 C7 1.420(8) . ?
C6 H6A 0.9500 . ?
C7 C8 1.531(9) . ?
C8 O1 1.292(6) . ?
C9 C10 1.356(5) . ?
C9 C34 1.361(5) . ?
C10 C37 1.369(5) . ?
C11 O2 1.261(5) . ?
C11 C12 1.493(6) . ?
C12 C13 1.374(8) . ?
C13 C14 1.323(9) . ?
C13 H13 0.9500 . ?
C14 C15 1.377(8) . ?
C14 H14A 0.9500 . ?
C15 C16 1.360(7) . ?
C15 H15 0.9500 . ?
C16 H16A 0.9500 . ?
C17 O3 1.363(4) . ?
C17 C22 1.386(5) . ?
C17 C18 1.403(5) . ?
C18 C19 1.412(6) . ?
C18 H18A 0.9500 . ?
C19 C20 1.388(6) . ?
C19 H19A 0.9500 . ?
C20 C21 1.392(6) . ?
C20 H20A 0.9500 . ?
C21 C22 1.433(5) . ?
C21 H21A 0.9500 . ?
C22 C23 1.428(5) . ?
C23 H23A 0.9500 . ?
C24 C26 1.506(6) . ?
C24 C25 1.515(6) . ?
C24 H24A 0.9900 . ?
C24 H24B 0.9900 . ?
C25 H25A 0.9900 . ?
C25 H25B 0.9900 . ?
C26 H26A 0.9900 . ?
C26 H26B 0.9900 . ?
C27 C28 1.441(5) . ?
C27 H27A 0.9500 . ?
C28 C33 1.403(5) . ?
C28 C29 1.419(6) . ?
C29 C30 1.374(6) . ?
C29 H29A 0.9500 . ?
C30 C31 1.433(6) . ?
C30 H30A 0.9500 . ?
C31 C32 1.363(6) . ?
C31 H31A 0.9500 . ?
C32 C33 1.404(5) . ?
C32 H32A 0.9500 . ?
C33 O4 1.336(4) . ?
C34 C35 1.376(5) . ?
C34 H34 0.9500 . ?
C35 C36 1.364(5) . ?
C35 H35 0.9500 . ?
C36 C37 1.391(5) . ?
C36 C38 1.505(5) . ?
C37 H37A 0.9500 . ?
C38 H38C 0.9804 . ?
C38 H38B 0.9804 . ?
C38 H38A 0.9804 . ?
O1W H1B 0.8664 . ?
O1W H1A 0.8154 . ?

loop_
_geom_hbond_atom_site_label_D
_geom_hbond_atom_site_label_H
_geom_hbond_atom_site_label_A
_geom_hbond_distance_DH
_geom_hbond_distance_HA
_geom_hbond_distance_DA
_geom_hbond_angle_DHA
_geom_hbond_site_symmetry_A
O1W H1A N2 0.815 2.030 2.831(4) 167.16 4_655
